data_7105410
loop_
_publ_author_name
'Harada, Jun'
'Kawazoe, Yuta'
'Ogawa, Keiichiro'

_publ_section_title
;
 Photochromism of spiropyrans and spirooxazines in the solid state: low
 temperature enhances photocoloration
;
_journal_issue 15
_journal_name_full 'Chemical Communications'
_journal_page_first 2593
_journal_paper_doi 10.1039/b925514a
_journal_volume 46
_journal_year 2010
_chemical_formula_sum 'C22 H20 N2 O'
_chemical_formula_weight 328.40
_chemical_melting_point 416.9
_chemical_name_systematic
;
1,3,3-Trimethylspiro[indoline-2,3'-[3H]naphth[2,1-b][1,4]oxazine]
;
_space_group_IT_number 61
_symmetry_cell_setting orthorhombic
_symmetry_space_group_name_Hall '-P 2ac 2ab'
_symmetry_space_group_name_H-M 'P b c a'
_atom_sites_solution_hydrogens difmap
_atom_sites_solution_primary direct
_audit_creation_method SHELXL-97
_cell_angle_alpha 90.00
_cell_angle_beta 90.00
_cell_angle_gamma 90.00
_cell_formula_units_Z 8
_cell_length_a 17.275(2)
_cell_length_b 16.559(2)
_cell_length_c 12.2061(17)
_cell_measurement_reflns_used 6422
_cell_measurement_temperature 90
_cell_measurement_theta_max 30.0
_cell_measurement_theta_min 2.4
_cell_volume 3491.6(8)
_computing_cell_refinement 'SAINT (Bruker, 1998)'
_computing_data_collection 'SMART (Bruker, 1998)'
_computing_data_reduction SAINT
_computing_molecular_graphics 'SHELXTL (Bruker, 2008)'
_computing_publication_material SHELXTL
_computing_structure_refinement 'SHELXL-97 (Sheldrick, 2008)'
_computing_structure_solution 'SHELXS-97 (Sheldrick, 2008)'
_diffrn_ambient_temperature 90
_diffrn_detector_area_resol_mean 8.192
_diffrn_measured_fraction_theta_full 0.998
_diffrn_measured_fraction_theta_max 0.998
_diffrn_measurement_device_type 'Bruker SMART 1000 CCD diffractometer'
_diffrn_measurement_method \w_scan
_diffrn_radiation_monochromator graphite
_diffrn_radiation_source 'fine-focus sealed tube'
_diffrn_radiation_type MoK\a
_diffrn_radiation_wavelength 0.71073
_diffrn_reflns_av_R_equivalents 0.0174
_diffrn_reflns_av_sigmaI/netI 0.0085
_diffrn_reflns_limit_h_max 24
_diffrn_reflns_limit_h_min -24
_diffrn_reflns_limit_k_max 23
_diffrn_reflns_limit_k_min -23
_diffrn_reflns_limit_l_max 17
_diffrn_reflns_limit_l_min -17
_diffrn_reflns_number 52107
_diffrn_reflns_theta_full 30.05
_diffrn_reflns_theta_max 30.05
_diffrn_reflns_theta_min 2.36
_diffrn_standards_decay_% 0
_exptl_absorpt_coefficient_mu 0.077
_exptl_absorpt_correction_T_max 0.9698
_exptl_absorpt_correction_T_min 0.9624
_exptl_absorpt_correction_type multi-scan
_exptl_absorpt_process_details 'SADABS (Sheldrick, 2002)'
_exptl_crystal_colour colorless
_exptl_crystal_density_diffrn 1.249
_exptl_crystal_density_method 'not measured'
_exptl_crystal_description block
_exptl_crystal_F_000 1392
_exptl_crystal_size_max 0.50
_exptl_crystal_size_mid 0.50
_exptl_crystal_size_min 0.40
_refine_diff_density_max 0.509
_refine_diff_density_min -0.172
_refine_diff_density_rms 0.052
_refine_ls_extinction_method none
_refine_ls_goodness_of_fit_ref 1.056
_refine_ls_hydrogen_treatment refall
_refine_ls_matrix_type full
_refine_ls_number_parameters 306
_refine_ls_number_reflns 5101
_refine_ls_number_restraints 0
_refine_ls_restrained_S_all 1.056
_refine_ls_R_factor_all 0.0492
_refine_ls_R_factor_gt 0.0448
_refine_ls_shift/su_max 0.001
_refine_ls_shift/su_mean 0.000
_refine_ls_structure_factor_coef Fsqd
_refine_ls_weighting_details 'calc w=1/[\s^2^(Fo^2^)+(0.0739P)^2^+1.2302P] where P=(Fo^2^+2Fc^2^)/3'
_refine_ls_weighting_scheme calc
_refine_ls_wR_factor_gt 0.1226
_refine_ls_wR_factor_ref 0.1284
_reflns_number_gt 4606
_reflns_number_total 5101
_reflns_threshold_expression >2sigma(I)
_cod_data_source_file b925514a.txt
_cod_data_source_block SNO_90k
_cod_original_sg_symbol_H-M P_b_c_a
_cod_database_code 7105410

loop_
_symmetry_equiv_pos_as_xyz
'x, y, z'
'-x+1/2, -y, z+1/2'
'-x, y+1/2, -z+1/2'
'x+1/2, -y+1/2, -z'
'-x, -y, -z'
'x-1/2, y, -z-1/2'
'x, -y-1/2, z-1/2'
'-x-1/2, y-1/2, z'

loop_
_atom_site_label
_atom_site_type_symbol
_atom_site_fract_x
_atom_site_fract_y
_atom_site_fract_z
_atom_site_U_iso_or_equiv
_atom_site_adp_type
_atom_site_occupancy
_atom_site_symmetry_multiplicity
_atom_site_calc_flag
_atom_site_refinement_flags
_atom_site_disorder_assembly
_atom_site_disorder_group
C2 C 0.40075(5) 0.13039(6) 0.45985(7) 0.01710(18) Uani 1 1 d . . .
C3 C 0.38780(6) 0.17017(6) 0.56058(8) 0.01977(19) Uani 1 1 d . . .
C4 C 0.43410(6) 0.23417(6) 0.58939(7) 0.01962(19) Uani 1 1 d . . .
C5 C 0.49502(5) 0.26141(6) 0.51990(7) 0.01719(18) Uani 1 1 d . . .
C6 C 0.54262(6) 0.32801(6) 0.54824(8) 0.02093(19) Uani 1 1 d . . .
C7 C 0.60184(6) 0.35199(6) 0.48058(9) 0.0248(2) Uani 1 1 d . . .
C8 C 0.61586(6) 0.31074(7) 0.38142(9) 0.0249(2) Uani 1 1 d . . .
C9 C 0.57032(5) 0.24634(6) 0.35122(8) 0.02033(19) Uani 1 1 d . . .
C10 C 0.50888(5) 0.22010(5) 0.41978(7) 0.01572(17) Uani 1 1 d . . .
C11 C 0.46050(5) 0.15341(5) 0.39140(7) 0.01582(17) Uani 1 1 d . . .
C13 C 0.42950(6) 0.05368(6) 0.26798(8) 0.02125(19) Uani 1 1 d . . .
C14 C 0.35448(5) 0.03353(6) 0.32514(7) 0.01710(18) Uani 1 1 d . . .
C16 C 0.26667(5) -0.07036(5) 0.33839(7) 0.01744(18) Uani 1 1 d . . .
C17 C 0.23125(6) -0.14176(6) 0.37100(8) 0.0233(2) Uani 1 1 d . . .
C18 C 0.15075(7) -0.14566(7) 0.36467(9) 0.0278(2) Uani 1 1 d . . .
C19 C 0.10738(6) -0.08085(8) 0.32739(10) 0.0288(2) Uani 1 1 d . . .
C20 C 0.14386(6) -0.00949(7) 0.29361(9) 0.0237(2) Uani 1 1 d . . .
C21 C 0.22375(5) -0.00488(5) 0.29944(7) 0.01694(18) Uani 1 1 d . . .
C22 C 0.27954(5) 0.06015(5) 0.26273(8) 0.01769(18) Uani 1 1 d . . .
C23 C 0.39996(7) -0.09812(7) 0.40160(10) 0.0293(2) Uani 1 1 d . . .
C24 C 0.29113(7) 0.05225(7) 0.13784(9) 0.0287(2) Uani 1 1 d . . .
C25 C 0.25544(7) 0.14656(6) 0.29040(10) 0.0277(2) Uani 1 1 d . . .
N12 N 0.47744(5) 0.10858(5) 0.29615(7) 0.02006(17) Uani 1 1 d . . .
N15 N 0.34577(5) -0.05283(5) 0.33443(7) 0.01929(17) Uani 1 1 d . . .
O1 O 0.35372(4) 0.06658(4) 0.43572(6) 0.02063(16) Uani 1 1 d . . .
H3 H 0.3456(9) 0.1527(9) 0.6071(13) 0.033(4) Uiso 1 1 d . . .
H4 H 0.4269(8) 0.2620(9) 0.6561(12) 0.024(3) Uiso 1 1 d . . .
H6 H 0.5324(9) 0.3576(9) 0.6168(12) 0.026(3) Uiso 1 1 d . . .
H7 H 0.6341(10) 0.3970(10) 0.5018(14) 0.036(4) Uiso 1 1 d . . .
H8 H 0.6591(10) 0.3285(10) 0.3329(15) 0.041(4) Uiso 1 1 d . . .
H9 H 0.5798(9) 0.2192(9) 0.2833(12) 0.028(4) Uiso 1 1 d . . .
H13 H 0.4408(8) 0.0200(9) 0.2006(12) 0.026(3) Uiso 1 1 d . . .
H17 H 0.2620(10) -0.1882(10) 0.4012(14) 0.037(4) Uiso 1 1 d . . .
H18 H 0.1238(10) -0.1942(10) 0.3873(14) 0.040(4) Uiso 1 1 d . . .
H19 H 0.0492(10) -0.0843(10) 0.3226(14) 0.041(4) Uiso 1 1 d . . .
H20 H 0.1120(9) 0.0376(9) 0.2662(13) 0.031(4) Uiso 1 1 d . . .
H231 H 0.4541(11) -0.0776(11) 0.3860(14) 0.043(4) Uiso 1 1 d . . .
H232 H 0.3898(11) -0.0885(11) 0.4835(16) 0.050(5) Uiso 1 1 d . . .
H233 H 0.3957(11) -0.1549(12) 0.3829(15) 0.048(5) Uiso 1 1 d . . .
H241 H 0.3300(11) 0.0926(11) 0.1105(15) 0.046(5) Uiso 1 1 d . . .
H242 H 0.3094(10) -0.0025(10) 0.1170(13) 0.034(4) Uiso 1 1 d . . .
H243 H 0.2405(11) 0.0643(11) 0.0991(15) 0.044(5) Uiso 1 1 d . . .
H251 H 0.2949(10) 0.1864(10) 0.2698(14) 0.035(4) Uiso 1 1 d . . .
H252 H 0.2100(11) 0.1590(11) 0.2492(16) 0.044(4) Uiso 1 1 d . . .
H253 H 0.2442(9) 0.1542(9) 0.3707(13) 0.032(4) Uiso 1 1 d . . .

loop_
_atom_site_aniso_label
_atom_site_aniso_U_11
_atom_site_aniso_U_22
_atom_site_aniso_U_33
_atom_site_aniso_U_23
_atom_site_aniso_U_13
_atom_site_aniso_U_12
C2 0.0155(4) 0.0194(4) 0.0164(4) 0.0005(3) 0.0009(3) 0.0002(3)
C3 0.0182(4) 0.0253(5) 0.0158(4) 0.0001(3) 0.0033(3) 0.0000(3)
C4 0.0197(4) 0.0240(4) 0.0152(4) -0.0011(3) 0.0016(3) 0.0016(3)
C5 0.0177(4) 0.0184(4) 0.0155(4) 0.0018(3) -0.0008(3) 0.0021(3)
C6 0.0248(5) 0.0203(4) 0.0177(4) -0.0004(3) -0.0007(3) -0.0009(3)
C7 0.0293(5) 0.0233(5) 0.0218(5) 0.0004(4) -0.0008(4) -0.0071(4)
C8 0.0259(5) 0.0276(5) 0.0212(4) 0.0017(4) 0.0035(4) -0.0076(4)
C9 0.0199(4) 0.0231(4) 0.0179(4) 0.0005(3) 0.0031(3) -0.0019(3)
C10 0.0145(4) 0.0174(4) 0.0152(4) 0.0020(3) 0.0006(3) 0.0021(3)
C11 0.0145(4) 0.0183(4) 0.0147(4) 0.0006(3) 0.0012(3) 0.0014(3)
C13 0.0199(4) 0.0232(4) 0.0206(4) -0.0039(3) 0.0057(3) -0.0013(3)
C14 0.0167(4) 0.0173(4) 0.0173(4) -0.0008(3) 0.0018(3) -0.0002(3)
C16 0.0195(4) 0.0156(4) 0.0172(4) -0.0006(3) 0.0018(3) -0.0004(3)
C17 0.0306(5) 0.0172(4) 0.0219(4) 0.0006(3) 0.0030(4) -0.0038(4)
C18 0.0322(5) 0.0262(5) 0.0250(5) -0.0049(4) 0.0078(4) -0.0128(4)
C19 0.0204(5) 0.0361(6) 0.0299(5) -0.0093(4) 0.0034(4) -0.0085(4)
C20 0.0184(4) 0.0279(5) 0.0247(5) -0.0050(4) -0.0015(3) 0.0005(4)
C21 0.0176(4) 0.0167(4) 0.0166(4) -0.0020(3) 0.0001(3) 0.0000(3)
C22 0.0181(4) 0.0153(4) 0.0196(4) 0.0020(3) 0.0001(3) 0.0021(3)
C23 0.0260(5) 0.0266(5) 0.0352(6) 0.0057(4) -0.0057(4) 0.0076(4)
C24 0.0333(5) 0.0330(6) 0.0198(5) 0.0061(4) 0.0008(4) 0.0007(4)
C25 0.0273(5) 0.0159(4) 0.0399(6) 0.0029(4) 0.0015(4) 0.0045(4)
N12 0.0185(4) 0.0228(4) 0.0189(4) -0.0028(3) 0.0050(3) -0.0009(3)
N15 0.0177(4) 0.0159(4) 0.0243(4) 0.0022(3) -0.0003(3) 0.0025(3)
O1 0.0210(3) 0.0230(3) 0.0180(3) -0.0029(3) 0.0046(2) -0.0055(3)

loop_
_atom_type_symbol
_atom_type_description
_atom_type_scat_dispersion_real
_atom_type_scat_dispersion_imag
_atom_type_scat_source
C C 0.0033 0.0016 'International Tables Vol C Tables 4.2.6.8 and 6.1.1.4'
H H 0.0000 0.0000 'International Tables Vol C Tables 4.2.6.8 and 6.1.1.4'
N N 0.0061 0.0033 'International Tables Vol C Tables 4.2.6.8 and 6.1.1.4'
O O 0.0106 0.0060 'International Tables Vol C Tables 4.2.6.8 and 6.1.1.4'

loop_
_geom_angle_atom_site_label_1
_geom_angle_atom_site_label_2
_geom_angle_atom_site_label_3
_geom_angle
_geom_angle_site_symmetry_1
_geom_angle_site_symmetry_3
_geom_angle_publ_flag
O1 C2 C11 121.86(8) . . ?
O1 C2 C3 117.03(8) . . ?
C11 C2 C3 121.06(9) . . ?
C4 C3 C2 119.37(8) . . ?
C4 C3 H3 121.2(9) . . ?
C2 C3 H3 119.4(10) . . ?
C3 C4 C5 121.45(9) . . ?
C3 C4 H4 121.4(9) . . ?
C5 C4 H4 117.1(9) . . ?
C6 C5 C10 119.10(8) . . ?
C6 C5 C4 121.94(8) . . ?
C10 C5 C4 118.96(8) . . ?
C7 C6 C5 120.66(9) . . ?
C7 C6 H6 120.0(9) . . ?
C5 C6 H6 119.3(9) . . ?
C6 C7 C8 120.25(9) . . ?
C6 C7 H7 119.5(10) . . ?
C8 C7 H7 120.3(10) . . ?
C9 C8 C7 120.48(9) . . ?
C9 C8 H8 119.9(10) . . ?
C7 C8 H8 119.7(10) . . ?
C8 C9 C10 120.46(9) . . ?
C8 C9 H9 119.9(9) . . ?
C10 C9 H9 119.6(9) . . ?
C9 C10 C5 119.05(8) . . ?
C9 C10 C11 122.10(8) . . ?
C5 C10 C11 118.85(8) . . ?
C2 C11 N12 120.55(8) . . ?
C2 C11 C10 120.27(8) . . ?
N12 C11 C10 119.07(8) . . ?
N12 C13 C14 126.15(9) . . ?
N12 C13 H13 119.1(8) . . ?
C14 C13 H13 114.8(8) . . ?
N15 C14 O1 107.38(7) . . ?
N15 C14 C13 110.19(8) . . ?
O1 C14 C13 110.67(7) . . ?
N15 C14 C22 103.37(7) . . ?
O1 C14 C22 109.74(7) . . ?
C13 C14 C22 115.02(8) . . ?
C17 C16 C21 121.62(9) . . ?
C17 C16 N15 128.10(9) . . ?
C21 C16 N15 110.24(8) . . ?
C16 C17 C18 117.56(10) . . ?
C16 C17 H17 121.5(10) . . ?
C18 C17 H17 120.8(9) . . ?
C19 C18 C17 121.44(10) . . ?
C19 C18 H18 118.4(10) . . ?
C17 C18 H18 120.2(10) . . ?
C18 C19 C20 120.43(10) . . ?
C18 C19 H19 120.9(10) . . ?
C20 C19 H19 118.6(10) . . ?
C21 C20 C19 118.68(10) . . ?
C21 C20 H20 121.1(9) . . ?
C19 C20 H20 120.2(9) . . ?
C20 C21 C16 120.25(9) . . ?
C20 C21 C22 131.24(9) . . ?
C16 C21 C22 108.37(8) . . ?
C21 C22 C25 115.30(8) . . ?
C21 C22 C24 108.36(8) . . ?
C25 C22 C24 109.45(9) . . ?
C21 C22 C14 100.50(7) . . ?
C25 C22 C14 112.43(8) . . ?
C24 C22 C14 110.47(8) . . ?
N15 C23 H231 108.4(10) . . ?
N15 C23 H232 111.1(10) . . ?
H231 C23 H232 106.7(14) . . ?
N15 C23 H233 108.6(11) . . ?
H231 C23 H233 110.5(15) . . ?
H232 C23 H233 111.5(15) . . ?
C22 C24 H241 111.0(11) . . ?
C22 C24 H242 111.8(9) . . ?
H241 C24 H242 108.0(14) . . ?
C22 C24 H243 109.4(10) . . ?
H241 C24 H243 106.9(15) . . ?
H242 C24 H243 109.6(14) . . ?
C22 C25 H251 112.6(10) . . ?
C22 C25 H252 108.1(11) . . ?
H251 C25 H252 106.9(14) . . ?
C22 C25 H253 112.6(9) . . ?
H251 C25 H253 107.4(13) . . ?
H252 C25 H253 109.1(15) . . ?
C13 N12 C11 117.54(8) . . ?
C16 N15 C14 108.09(7) . . ?
C16 N15 C23 120.21(9) . . ?
C14 N15 C23 119.27(9) . . ?
C2 O1 C14 119.04(7) . . ?

loop_
_geom_bond_atom_site_label_1
_geom_bond_atom_site_label_2
_geom_bond_distance
_geom_bond_site_symmetry_2
_geom_bond_publ_flag
C2 O1 1.3650(11) . ?
C2 C11 1.3816(12) . ?
C2 C3 1.4127(13) . ?
C3 C4 1.3735(14) . ?
C3 H3 0.968(16) . ?
C4 C5 1.4249(13) . ?
C4 H4 0.944(14) . ?
C5 C6 1.4185(13) . ?
C5 C10 1.4207(12) . ?
C6 C7 1.3734(14) . ?
C6 H6 0.985(15) . ?
C7 C8 1.4107(15) . ?
C7 H7 0.965(16) . ?
C8 C9 1.3754(14) . ?
C8 H8 0.998(18) . ?
C9 C10 1.4198(12) . ?
C9 H9 0.957(15) . ?
C10 C11 1.4275(13) . ?
C11 N12 1.4100(12) . ?
C13 N12 1.2768(13) . ?
C13 C14 1.5092(13) . ?
C13 H13 1.012(15) . ?
C14 N15 1.4423(12) . ?
C14 O1 1.4566(11) . ?
C14 C22 1.5654(13) . ?
C16 C17 1.3894(13) . ?
C16 C21 1.3968(13) . ?
C16 N15 1.3979(12) . ?
C17 C18 1.3944(16) . ?
C17 H17 1.005(17) . ?
C18 C19 1.3856(18) . ?
C18 H18 0.969(17) . ?
C19 C20 1.4012(16) . ?
C19 H19 1.008(18) . ?
C20 C21 1.3841(13) . ?
C20 H20 1.013(15) . ?
C21 C22 1.5130(13) . ?
C22 C25 1.5281(14) . ?
C22 C24 1.5431(14) . ?
C23 N15 1.4529(13) . ?
C23 H231 1.014(18) . ?
C23 H232 1.027(19) . ?
C23 H233 0.971(19) . ?
C24 H241 1.004(19) . ?
C24 H242 0.994(16) . ?
C24 H243 1.014(18) . ?
C25 H251 0.981(17) . ?
C25 H252 0.954(19) . ?
C25 H253 1.007(16) . ?

loop_
_geom_torsion_atom_site_label_1
_geom_torsion_atom_site_label_2
_geom_torsion_atom_site_label_3
_geom_torsion_atom_site_label_4
_geom_torsion
_geom_torsion_site_symmetry_1
_geom_torsion_site_symmetry_2
_geom_torsion_site_symmetry_3
_geom_torsion_site_symmetry_4
_geom_torsion_publ_flag
O1 C2 C3 C4 179.26(9) . . . . ?
C11 C2 C3 C4 1.81(14) . . . . ?
C2 C3 C4 C5 -0.03(15) . . . . ?
C3 C4 C5 C6 179.28(9) . . . . ?
C3 C4 C5 C10 -1.33(14) . . . . ?
C10 C5 C6 C7 -0.61(14) . . . . ?
C4 C5 C6 C7 178.79(10) . . . . ?
C5 C6 C7 C8 0.31(16) . . . . ?
C6 C7 C8 C9 0.22(17) . . . . ?
C7 C8 C9 C10 -0.43(16) . . . . ?
C8 C9 C10 C5 0.12(14) . . . . ?
C8 C9 C10 C11 -179.84(9) . . . . ?
C6 C5 C10 C9 0.39(13) . . . . ?
C4 C5 C10 C9 -179.02(8) . . . . ?
C6 C5 C10 C11 -179.65(8) . . . . ?
C4 C5 C10 C11 0.94(13) . . . . ?
O1 C2 C11 N12 -3.31(14) . . . . ?
C3 C2 C11 N12 174.00(8) . . . . ?
O1 C2 C11 C10 -179.51(8) . . . . ?
C3 C2 C11 C10 -2.19(14) . . . . ?
C9 C10 C11 C2 -179.25(9) . . . . ?
C5 C10 C11 C2 0.79(13) . . . . ?
C9 C10 C11 N12 4.50(13) . . . . ?
C5 C10 C11 N12 -175.46(8) . . . . ?
N12 C13 C14 N15 -136.38(11) . . . . ?
N12 C13 C14 O1 -17.77(14) . . . . ?
N12 C13 C14 C22 107.29(12) . . . . ?
C21 C16 C17 C18 -0.69(14) . . . . ?
N15 C16 C17 C18 -178.09(10) . . . . ?
C16 C17 C18 C19 -0.06(16) . . . . ?
C17 C18 C19 C20 0.77(17) . . . . ?
C18 C19 C20 C21 -0.71(16) . . . . ?
C19 C20 C21 C16 -0.03(14) . . . . ?
C19 C20 C21 C22 175.27(10) . . . . ?
C17 C16 C21 C20 0.74(14) . . . . ?
N15 C16 C21 C20 178.56(9) . . . . ?
C17 C16 C21 C22 -175.53(9) . . . . ?
N15 C16 C21 C22 2.29(10) . . . . ?
C20 C21 C22 C25 43.82(14) . . . . ?
C16 C21 C22 C25 -140.45(9) . . . . ?
C20 C21 C22 C24 -79.20(13) . . . . ?
C16 C21 C22 C24 96.52(9) . . . . ?
C20 C21 C22 C14 164.94(10) . . . . ?
C16 C21 C22 C14 -19.33(9) . . . . ?
N15 C14 C22 C21 28.90(9) . . . . ?
O1 C14 C22 C21 -85.39(8) . . . . ?
C13 C14 C22 C21 149.06(8) . . . . ?
N15 C14 C22 C25 152.05(8) . . . . ?
O1 C14 C22 C25 37.75(10) . . . . ?
C13 C14 C22 C25 -87.79(10) . . . . ?
N15 C14 C22 C24 -85.37(9) . . . . ?
O1 C14 C22 C24 160.34(8) . . . . ?
C13 C14 C22 C24 34.79(11) . . . . ?
C14 C13 N12 C11 2.05(15) . . . . ?
C2 C11 N12 C13 9.50(14) . . . . ?
C10 C11 N12 C13 -174.25(9) . . . . ?
C17 C16 N15 C14 -164.39(9) . . . . ?
C21 C16 N15 C14 17.97(10) . . . . ?
C17 C16 N15 C23 -22.64(15) . . . . ?
C21 C16 N15 C23 159.72(9) . . . . ?
O1 C14 N15 C16 86.49(9) . . . . ?
C13 C14 N15 C16 -152.90(8) . . . . ?
C22 C14 N15 C16 -29.49(9) . . . . ?
O1 C14 N15 C23 -55.69(11) . . . . ?
C13 C14 N15 C23 64.92(12) . . . . ?
C22 C14 N15 C23 -171.68(9) . . . . ?
C11 C2 O1 C14 -14.29(13) . . . . ?
C3 C2 O1 C14 168.29(8) . . . . ?
N15 C14 O1 C2 143.14(8) . . . . ?
C13 C14 O1 C2 22.83(11) . . . . ?
C22 C14 O1 C2 -105.16(9) . . . . ?

loop_
_cod_related_entry_id
_cod_related_entry_database
_cod_related_entry_code
1 ChemSpider 516954
